data_1542634
loop_
_publ_author_name
'Song, Dengpeng'
'Wang, Zhengshen'
'Mei, Ruoming'
'Zhang, Weiwei'
'Ma, Donghui'
'Xu, Dengyu'
'Xie, Xingang'
'She, Xuegong'

_publ_section_title
;
 Short and Scalable Total Synthesis of Myrioneuron Alkaloids
 (+-)-\a,\b-Myrifabral A and B.
;
_journal_issue 4
_journal_name_full 'Organic letters'
_journal_page_first 669
_journal_page_last 671
_journal_paper_doi 10.1021/acs.orglett.6b00005
_journal_volume 18
_journal_year 2016
_chemical_formula_moiety 'C15 H25 N O2'
_chemical_formula_sum 'C15 H25 N O2'
_chemical_formula_weight 251.36
_chemical_name_systematic
;
 ? 
;
_space_group_crystal_system monoclinic
_space_group_IT_number 14
_space_group_name_Hall '-P 2ybc'
_space_group_name_H-M_alt 'P 1 21/c 1'
_symmetry_space_group_name_Hall '-P 2ybc'
_symmetry_space_group_name_H-M 'P 1 21/c 1'
_atom_sites_solution_hydrogens geom
_atom_sites_solution_primary direct
_atom_sites_solution_secondary difmap
_audit_creation_date 2015-09-17
_audit_creation_method
;
Olex2 1.2
(compiled 2015.01.26 svn.r3150 for OlexSys, GUI svn.r4998)
;
_cell_angle_alpha 90.00
_cell_angle_beta 104.219(13)
_cell_angle_gamma 90.00
_cell_formula_units_Z 4
_cell_length_a 10.6087(13)
_cell_length_b 12.4575(14)
_cell_length_c 10.8471(15)
_cell_measurement_reflns_used 1287
_cell_measurement_temperature 291.48(10)
_cell_measurement_theta_max 63.1430
_cell_measurement_theta_min 5.5100
_cell_volume 1389.6(3)
_computing_cell_refinement
;
CrysAlisPro, Agilent Technologies,
Version 1.171.37.33 (release 27-03-2014 CrysAlis171 .NET)
(compiled Mar 27 2014,17:12:48)
;
_computing_data_collection
;
CrysAlisPro, Agilent Technologies,
Version 1.171.37.33 (release 27-03-2014 CrysAlis171 .NET)
(compiled Mar 27 2014,17:12:48)
;
_computing_data_reduction
;
CrysAlisPro, Agilent Technologies,
Version 1.171.37.33 (release 27-03-2014 CrysAlis171 .NET)
(compiled Mar 27 2014,17:12:48)
;
_computing_molecular_graphics 'Olex2 (Dolomanov et al., 2009)'
_computing_publication_material 'Olex2 (Dolomanov et al., 2009)'
_computing_structure_refinement 'ShelXL (Sheldrick, 2008)'
_computing_structure_solution 'ShelXS (Sheldrick, 2008)'
_diffrn_ambient_environment air
_diffrn_ambient_temperature 291.48(10)
_diffrn_detector 'CCD plate'
_diffrn_detector_area_resol_mean 16.0733
_diffrn_detector_type Eos
_diffrn_measured_fraction_theta_full 0.981
_diffrn_measured_fraction_theta_max 0.981
_diffrn_measurement_details
;
  1 omega   22.00   63.00   1.0000    1.0000
omega____ theta____ kappa____ phi______ frames
    -        0.0000   57.0000   90.0000 41

  2 omega   32.00   60.00   1.0000    1.0000
omega____ theta____ kappa____ phi______ frames
    -        0.0000   57.0000   30.0000 28

  3 omega  -12.00   18.00   1.0000    1.0000
omega____ theta____ kappa____ phi______ frames
    -        0.0000   57.0000   30.0000 30

  4 omega  -15.00   74.00   1.0000    2.0000
omega____ theta____ kappa____ phi______ frames
    -       54.0000  -57.0000   60.0000 89

  5 omega   50.00   75.00   1.0000    2.0000
omega____ theta____ kappa____ phi______ frames
    -       54.0000  -77.0000   90.0000 25

  6 omega   40.00  116.00   1.0000    2.5000
omega____ theta____ kappa____ phi______ frames
    -      108.0000 -111.0000   60.0000 76

  7 omega   85.00  127.00   1.0000    2.5000
omega____ theta____ kappa____ phi______ frames
    -      108.0000  -63.0000  -30.0000 42

  8 omega   51.00   92.00   1.0000    2.5000
omega____ theta____ kappa____ phi______ frames
    -      108.0000  -38.0000 -150.0000 41

  9 omega   36.00   89.00   1.0000    2.5000
omega____ theta____ kappa____ phi______ frames
    -      108.0000  -25.0000 -180.0000 53

 10 omega   51.00   79.00   1.0000    2.0000
omega____ theta____ kappa____ phi______ frames
    -       54.0000   57.0000 -180.0000 28

 11 omega   57.00  123.00   1.0000    2.0000
omega____ theta____ kappa____ phi______ frames
    -       54.0000   57.0000 -150.0000 66

 12 omega   83.00  160.00   1.0000    2.5000
omega____ theta____ kappa____ phi______ frames
    -      108.0000   77.0000  -60.0000 77

 13 omega  142.00  172.00   1.0000    2.5000
omega____ theta____ kappa____ phi______ frames
    -      108.0000  111.0000  -60.0000 30

 14 omega  141.00  169.00   1.0000    2.5000
omega____ theta____ kappa____ phi______ frames
    -      108.0000  111.0000    0.0000 28

 15 omega  106.00  170.00   1.0000    2.5000
omega____ theta____ kappa____ phi______ frames
    -      108.0000  111.0000  120.0000 64

 16 omega  101.00  136.00   1.0000    2.5000
omega____ theta____ kappa____ phi______ frames
    -      108.0000  111.0000    0.0000 35

 17 omega   64.00  146.00   1.0000    2.5000
omega____ theta____ kappa____ phi______ frames
    -      108.0000  178.0000  -60.0000 82

 18 omega  -12.00   82.00   1.0000    2.0000
omega____ theta____ kappa____ phi______ frames
    -       54.0000  -77.0000  -30.0000 94
;
_diffrn_measurement_device 'four-circle diffractometer'
_diffrn_measurement_device_type 'SuperNova, Dual, Cu at zero, Eos'
_diffrn_measurement_method '\w scans'
_diffrn_orient_matrix_UB_11 0.1258459000
_diffrn_orient_matrix_UB_12 -0.0335594000
_diffrn_orient_matrix_UB_13 -0.0365854000
_diffrn_orient_matrix_UB_21 -0.0445426000
_diffrn_orient_matrix_UB_22 -0.1181491000
_diffrn_orient_matrix_UB_23 -0.0083025000
_diffrn_orient_matrix_UB_31 -0.0679866000
_diffrn_orient_matrix_UB_32 0.0152407000
_diffrn_orient_matrix_UB_33 -0.1415022000
_diffrn_radiation_monochromator mirror
_diffrn_radiation_probe x-ray
_diffrn_radiation_type CuK\a
_diffrn_radiation_wavelength 1.54184
_diffrn_reflns_av_R_equivalents 0.0233
_diffrn_reflns_av_unetI/netI 0.0298
_diffrn_reflns_limit_h_max 12
_diffrn_reflns_limit_h_min -12
_diffrn_reflns_limit_k_max 14
_diffrn_reflns_limit_k_min -12
_diffrn_reflns_limit_l_max 11
_diffrn_reflns_limit_l_min -12
_diffrn_reflns_number 5242
_diffrn_reflns_theta_full 69.77
_diffrn_reflns_theta_max 69.77
_diffrn_reflns_theta_min 4.30
_diffrn_source 'sealed X-ray tube'
_diffrn_source_type 'SuperNova (Cu) X-ray Source'
_exptl_absorpt_coefficient_mu 0.618
_exptl_absorpt_correction_T_max 1.00000
_exptl_absorpt_correction_T_min 0.95923
_exptl_absorpt_correction_type multi-scan
_exptl_absorpt_process_details
;
CrysAlisPro, Agilent Technologies,
Version 1.171.37.33 (release 27-03-2014 CrysAlis171 .NET)
(compiled Mar 27 2014,17:12:48)
Empirical absorption correction using spherical harmonics,
 implemented in SCALE3 ABSPACK scaling algorithm.
;
_exptl_crystal_colour 'clear light colourless'
_exptl_crystal_colour_lustre clear
_exptl_crystal_colour_modifier light
_exptl_crystal_colour_primary colourless
_exptl_crystal_density_diffrn 1.201
_exptl_crystal_density_method 'not measured'
_exptl_crystal_description block
_exptl_crystal_F_000 552
_exptl_crystal_size_max 0.26
_exptl_crystal_size_mid 0.24
_exptl_crystal_size_min 0.21
_refine_diff_density_max 0.645
_refine_diff_density_min -0.211
_refine_diff_density_rms 0.040
_refine_ls_extinction_method none
_refine_ls_goodness_of_fit_ref 1.083
_refine_ls_hydrogen_treatment constr
_refine_ls_matrix_type full
_refine_ls_number_parameters 164
_refine_ls_number_reflns 2565
_refine_ls_number_restraints 0
_refine_ls_restrained_S_all 1.083
_refine_ls_R_factor_all 0.0770
_refine_ls_R_factor_gt 0.0576
_refine_ls_shift/su_max 0.000
_refine_ls_shift/su_mean 0.000
_refine_ls_structure_factor_coef Fsqd
_refine_ls_weighting_details 'calc w=1/[\s^2^(Fo^2^)+(0.0802P)^2^+0.3691P] where P=(Fo^2^+2Fc^2^)/3'
_refine_ls_weighting_scheme calc
_refine_ls_wR_factor_gt 0.1606
_refine_ls_wR_factor_ref 0.1779
_reflns_number_gt 1839
_reflns_number_total 2565
_reflns_threshold_expression >2sigma(I)
_cod_data_source_file ol6b00005_si_001.cif
_cod_data_source_block songdp0916
_cod_database_code 1542634
_reflns_odcompleteness_completeness 99.85
_reflns_odcompleteness_iscentric 1
_reflns_odcompleteness_theta 66.97
_olex2_refinement_description
;
1. Fixed Uiso
 At 1.2 times of:
  All C(H) groups, All C(H,H) groups
 At 1.5 times of:
  All O(H) groups
2.a Ternary CH refined with riding coordinates:
 C6(H6), C7(H7), C12(H12), C13(H13A)
2.b Secondary CH2 refined with riding coordinates:
 C2(H2A,H2B), C3(H3A,H3B), C4(H4A,H4B), C5(H5A,H5B), C8(H8A,H8B), C9(H9A,H9B),
 C10(H10A,H10B), C14(H14A,H14B), C15(H15A,H15B), C16(H16A,H16B)
2.c Idealised tetrahedral OH refined as rotating group:
 O13(H13)
;
_olex2_date_sample_data_collection 2015-09-17
_olex2_submission_special_instructions 'No special instructions were received'

loop_
_space_group_symop_id
_space_group_symop_operation_xyz
1 'x, y, z'
2 '-x, y+1/2, -z+1/2'
3 '-x, -y, -z'
4 'x, -y-1/2, z-1/2'

loop_
_atom_site_label
_atom_site_type_symbol
_atom_site_fract_x
_atom_site_fract_y
_atom_site_fract_z
_atom_site_U_iso_or_equiv
_atom_site_adp_type
_atom_site_occupancy
_atom_site_calc_flag
_atom_site_refinement_flags_posn
O12 O -0.04574(15) -0.02660(12) -0.16034(14) 0.0522(4) Uani 1 d .
O13 O 0.10369(18) -0.12352(14) -0.00914(16) 0.0652(5) Uani 1 d .
H13 H 0.0968 -0.0878 0.0523 0.098 Uiso 1 calc GR
N1 N -0.32447(18) -0.24326(15) -0.37707(17) 0.0515(5) Uani 1 d .
C2 C -0.3993(3) -0.3427(2) -0.3982(3) 0.0730(8) Uani 1 d .
H2A H -0.3789 -0.3852 -0.3209 0.088 Uiso 1 calc R
H2B H -0.3746 -0.3839 -0.4645 0.088 Uiso 1 calc R
C3 C -0.5439(3) -0.3215(3) -0.4366(3) 0.0873(10) Uani 1 d .
H3A H -0.5657 -0.2845 -0.5178 0.105 Uiso 1 calc R
H3B H -0.5904 -0.3892 -0.4466 0.105 Uiso 1 calc R
C4 C -0.5856(3) -0.2542(3) -0.3380(3) 0.0871(10) Uani 1 d .
H4A H -0.5753 -0.2950 -0.2600 0.105 Uiso 1 calc R
H4B H -0.6765 -0.2350 -0.3682 0.105 Uiso 1 calc R
C5 C -0.5025(2) -0.1528(2) -0.3124(3) 0.0699(7) Uani 1 d .
H5A H -0.5216 -0.1081 -0.3880 0.084 Uiso 1 calc R
H5B H -0.5247 -0.1125 -0.2442 0.084 Uiso 1 calc R
C6 C -0.3580(2) -0.17855(19) -0.2759(2) 0.0508(6) Uani 1 d .
H6 H -0.3412 -0.2228 -0.1989 0.061 Uiso 1 calc R
C7 C -0.2720(2) -0.07800(18) -0.2455(2) 0.0492(5) Uani 1 d .
H7 H -0.2917 -0.0427 -0.1717 0.059 Uiso 1 calc R
C8 C -0.2897(3) 0.0053(2) -0.3532(2) 0.0626(7) Uani 1 d .
H8A H -0.3802 0.0270 -0.3780 0.075 Uiso 1 calc R
H8B H -0.2382 0.0684 -0.3217 0.075 Uiso 1 calc R
C9 C -0.2499(3) -0.0366(2) -0.4692(2) 0.0689(7) Uani 1 d .
H9A H -0.2471 0.0224 -0.5267 0.083 Uiso 1 calc R
H9B H -0.3142 -0.0878 -0.5134 0.083 Uiso 1 calc R
C10 C -0.1170(2) -0.0908(2) -0.4326(2) 0.0601(6) Uani 1 d .
H10A H -0.0509 -0.0354 -0.4116 0.072 Uiso 1 calc R
H10B H -0.1037 -0.1292 -0.5061 0.072 Uiso 1 calc R
C11 C -0.0969(2) -0.16972(18) -0.3201(2) 0.0456(5) Uani 1 d .
C12 C -0.1319(2) -0.11571(17) -0.20725(19) 0.0434(5) Uani 1 d .
H12 H -0.1235 -0.1686 -0.1388 0.052 Uiso 1 calc R
C13 C 0.0879(2) -0.0582(2) -0.1138(2) 0.0590(6) Uani 1 d .
H13A H 0.1405 0.0066 -0.0892 0.071 Uiso 1 calc R
C14 C 0.1355(2) -0.1154(2) -0.2175(3) 0.0658(7) Uani 1 d .
H14A H 0.2216 -0.1443 -0.1815 0.079 Uiso 1 calc R
H14B H 0.1424 -0.0638 -0.2826 0.079 Uiso 1 calc R
C15 C 0.0450(2) -0.2067(2) -0.2788(2) 0.0612(7) Uani 1 d .
H15A H 0.0520 -0.2652 -0.2186 0.073 Uiso 1 calc R
H15B H 0.0720 -0.2332 -0.3524 0.073 Uiso 1 calc R
C16 C -0.1854(2) -0.26749(18) -0.3508(2) 0.0527(6) Uani 1 d .
H16A H -0.1682 -0.3035 -0.4242 0.063 Uiso 1 calc R
H16B H -0.1635 -0.3170 -0.2797 0.063 Uiso 1 calc R

loop_
_atom_site_aniso_label
_atom_site_aniso_U_11
_atom_site_aniso_U_22
_atom_site_aniso_U_33
_atom_site_aniso_U_23
_atom_site_aniso_U_13
_atom_site_aniso_U_12
O12 0.0518(9) 0.0499(9) 0.0566(9) -0.0073(7) 0.0167(7) -0.0006(7)
O13 0.0705(12) 0.0596(10) 0.0653(11) -0.0011(9) 0.0163(9) 0.0052(9)
N1 0.0507(11) 0.0526(11) 0.0544(11) -0.0060(9) 0.0187(8) -0.0039(9)
C2 0.0730(18) 0.0675(17) 0.0805(18) -0.0154(14) 0.0229(14) -0.0177(14)
C3 0.0644(18) 0.104(3) 0.093(2) -0.0165(19) 0.0180(15) -0.0316(17)
C4 0.0547(16) 0.114(3) 0.097(2) -0.009(2) 0.0277(15) -0.0187(17)
C5 0.0497(14) 0.0866(19) 0.0773(17) -0.0051(15) 0.0230(12) 0.0024(13)
C6 0.0462(12) 0.0597(14) 0.0504(12) 0.0023(10) 0.0193(9) 0.0021(10)
C7 0.0501(12) 0.0513(12) 0.0508(12) -0.0038(10) 0.0212(9) 0.0080(10)
C8 0.0605(15) 0.0509(13) 0.0753(16) 0.0075(12) 0.0144(12) 0.0088(11)
C9 0.0781(18) 0.0714(17) 0.0581(14) 0.0203(13) 0.0186(13) 0.0025(14)
C10 0.0694(16) 0.0690(16) 0.0491(12) 0.0019(11) 0.0286(11) -0.0040(13)
C11 0.0461(12) 0.0483(12) 0.0468(11) -0.0020(9) 0.0200(9) 0.0027(9)
C12 0.0469(11) 0.0424(11) 0.0443(11) -0.0001(9) 0.0178(9) 0.0022(9)
C13 0.0515(13) 0.0655(15) 0.0625(14) -0.0045(12) 0.0186(11) -0.0033(12)
C14 0.0458(13) 0.0883(19) 0.0678(15) -0.0094(14) 0.0224(11) -0.0022(13)
C15 0.0521(13) 0.0688(15) 0.0692(15) -0.0125(13) 0.0271(11) 0.0084(12)
C16 0.0567(13) 0.0474(12) 0.0582(13) -0.0092(10) 0.0223(10) 0.0041(10)

loop_
_atom_type_symbol
_atom_type_description
_atom_type_scat_dispersion_real
_atom_type_scat_dispersion_imag
_atom_type_scat_source
C C 0.0181 0.0091 'International Tables Vol C Tables 4.2.6.8 and 6.1.1.4'
H H 0.0000 0.0000 'International Tables Vol C Tables 4.2.6.8 and 6.1.1.4'
N N 0.0311 0.0180 'International Tables Vol C Tables 4.2.6.8 and 6.1.1.4'
O O 0.0492 0.0322 'International Tables Vol C Tables 4.2.6.8 and 6.1.1.4'

loop_
_geom_angle_atom_site_label_1
_geom_angle_atom_site_label_2
_geom_angle_atom_site_label_3
_geom_angle
C13 O12 C12 113.36(17)
C13 O13 H13 109.5
C2 N1 C6 111.10(19)
C2 N1 C16 109.83(19)
C16 N1 C6 112.58(17)
N1 C2 H2A 109.3
N1 C2 H2B 109.3
N1 C2 C3 111.8(3)
H2A C2 H2B 107.9
C3 C2 H2A 109.3
C3 C2 H2B 109.3
C2 C3 H3A 109.5
C2 C3 H3B 109.5
H3A C3 H3B 108.0
C4 C3 C2 110.9(2)
C4 C3 H3A 109.5
C4 C3 H3B 109.5
C3 C4 H4A 109.8
C3 C4 H4B 109.8
C3 C4 C5 109.4(2)
H4A C4 H4B 108.2
C5 C4 H4A 109.8
C5 C4 H4B 109.8
C4 C5 H5A 109.2
C4 C5 H5B 109.2
H5A C5 H5B 107.9
C6 C5 C4 111.9(2)
C6 C5 H5A 109.2
C6 C5 H5B 109.2
N1 C6 C5 109.53(19)
N1 C6 H6 107.5
N1 C6 C7 111.49(17)
C5 C6 H6 107.5
C5 C6 C7 113.0(2)
C7 C6 H6 107.5
C6 C7 H7 107.9
C6 C7 C8 115.54(19)
C8 C7 H7 107.9
C12 C7 C6 107.25(18)
C12 C7 H7 107.9
C12 C7 C8 110.20(18)
C7 C8 H8A 109.0
C7 C8 H8B 109.0
H8A C8 H8B 107.8
C9 C8 C7 113.0(2)
C9 C8 H8A 109.0
C9 C8 H8B 109.0
C8 C9 H9A 109.3
C8 C9 H9B 109.3
C8 C9 C10 111.4(2)
H9A C9 H9B 108.0
C10 C9 H9A 109.3
C10 C9 H9B 109.3
C9 C10 H10A 108.4
C9 C10 H10B 108.4
C9 C10 C11 115.35(19)
H10A C10 H10B 107.5
C11 C10 H10A 108.4
C11 C10 H10B 108.4
C12 C11 C10 109.94(18)
C12 C11 C15 108.35(18)
C12 C11 C16 105.67(17)
C15 C11 C10 111.00(18)
C16 C11 C10 112.27(19)
C16 C11 C15 109.40(19)
O12 C12 C7 110.51(17)
O12 C12 C11 111.32(16)
O12 C12 H12 108.5
C7 C12 C11 109.50(17)
C7 C12 H12 108.5
C11 C12 H12 108.5
O12 C13 H13A 108.5
O12 C13 C14 110.28(19)
O13 C13 O12 111.23(19)
O13 C13 H13A 108.5
O13 C13 C14 109.8(2)
C14 C13 H13A 108.5
C13 C14 H14A 109.1
C13 C14 H14B 109.1
C13 C14 C15 112.5(2)
H14A C14 H14B 107.8
C15 C14 H14A 109.1
C15 C14 H14B 109.1
C11 C15 H15A 109.3
C11 C15 H15B 109.3
C14 C15 C11 111.7(2)
C14 C15 H15A 109.3
C14 C15 H15B 109.3
H15A C15 H15B 107.9
N1 C16 C11 114.54(18)
N1 C16 H16A 108.6
N1 C16 H16B 108.6
C11 C16 H16A 108.6
C11 C16 H16B 108.6
H16A C16 H16B 107.6

loop_
_geom_bond_atom_site_label_1
_geom_bond_atom_site_label_2
_geom_bond_distance
O12 C12 1.449(3)
O12 C13 1.438(3)
O13 H13 0.8200
O13 C13 1.373(3)
N1 C2 1.459(3)
N1 C6 1.474(3)
N1 C16 1.463(3)
C2 H2A 0.9700
C2 H2B 0.9700
C2 C3 1.510(4)
C3 H3A 0.9700
C3 H3B 0.9700
C3 C4 1.508(4)
C4 H4A 0.9700
C4 H4B 0.9700
C4 C5 1.527(4)
C5 H5A 0.9700
C5 H5B 0.9700
C5 C6 1.520(3)
C6 H6 0.9800
C6 C7 1.537(3)
C7 H7 0.9800
C7 C8 1.539(3)
C7 C12 1.516(3)
C8 H8A 0.9700
C8 H8B 0.9700
C8 C9 1.514(4)
C9 H9A 0.9700
C9 H9B 0.9700
C9 C10 1.524(4)
C10 H10A 0.9700
C10 H10B 0.9700
C10 C11 1.541(3)
C11 C12 1.520(3)
C11 C15 1.532(3)
C11 C16 1.524(3)
C12 H12 0.9800
C13 H13A 0.9800
C13 C14 1.519(3)
C14 H14A 0.9700
C14 H14B 0.9700
C14 C15 1.531(4)
C15 H15A 0.9700
C15 H15B 0.9700
C16 H16A 0.9700
C16 H16B 0.9700

loop_
_geom_torsion_atom_site_label_1
_geom_torsion_atom_site_label_2
_geom_torsion_atom_site_label_3
_geom_torsion_atom_site_label_4
_geom_torsion
O12 C13 C14 C15 -51.4(3)
O13 C13 C14 C15 71.5(3)
N1 C2 C3 C4 -57.0(4)
N1 C6 C7 C8 65.5(2)
N1 C6 C7 C12 -57.8(2)
C2 N1 C6 C5 -58.7(3)
C2 N1 C6 C7 175.5(2)
C2 N1 C16 C11 -176.9(2)
C2 C3 C4 C5 53.4(4)
C3 C4 C5 C6 -54.4(3)
C4 C5 C6 N1 56.8(3)
C4 C5 C6 C7 -178.2(2)
C5 C6 C7 C8 -58.4(3)
C5 C6 C7 C12 178.34(19)
C6 N1 C2 C3 59.6(3)
C6 N1 C16 C11 -52.5(3)
C6 C7 C8 C9 -64.6(3)
C6 C7 C12 O12 -172.18(16)
C6 C7 C12 C11 64.8(2)
C7 C8 C9 C10 -48.2(3)
C8 C7 C12 O12 61.3(2)
C8 C7 C12 C11 -61.7(2)
C8 C9 C10 C11 46.4(3)
C9 C10 C11 C12 -51.8(3)
C9 C10 C11 C15 -171.7(2)
C9 C10 C11 C16 65.5(3)
C10 C11 C12 O12 -64.1(2)
C10 C11 C12 C7 58.4(2)
C10 C11 C15 C14 68.9(3)
C10 C11 C16 N1 -63.1(2)
C12 O12 C13 O13 -64.4(2)
C12 O12 C13 C14 57.6(2)
C12 C7 C8 C9 57.1(3)
C12 C11 C15 C14 -52.0(3)
C12 C11 C16 N1 56.7(2)
C13 O12 C12 C7 175.79(17)
C13 O12 C12 C11 -62.3(2)
C13 C14 C15 C11 50.3(3)
C15 C11 C12 O12 57.4(2)
C15 C11 C12 C7 179.85(18)
C15 C11 C16 N1 173.17(18)
C16 N1 C2 C3 -175.2(2)
C16 N1 C6 C5 177.7(2)
C16 N1 C6 C7 51.8(2)
C16 C11 C12 O12 174.52(16)
C16 C11 C12 C7 -63.0(2)
C16 C11 C15 C14 -166.7(2)
